data_1552382
loop_
_publ_author_name
'Petty, Anthony J.'
'Ai, Qianxiang'
'Sorli, Jeni C.'
'Haneef, Hamna F.'
'Purdum, Geoffrey E.'
'Boehm, Alex'
'Granger, Devin B.'
'Gu, Kaichen'
'Rubinger, Carla Patricia Lacerda'
'Parkin, Sean R.'
'Graham, Kenneth R.'
'Jurchescu, Oana D.'
'Loo, Yueh-Lin'
'Risko, Chad'
'Anthony, John E.'

_publ_section_title
;
 Computationally aided design of a high-performance organic semiconductor:
 the development of a universal crystal engineering core
;
_journal_name_full 'Chemical Science'
_journal_paper_doi 10.1039/C9SC02930C
_journal_year 2019
_chemical_formula_moiety 'C62 H78 S2 Si2'
_chemical_formula_sum 'C62 H78 S2 Si2'
_chemical_formula_weight 943.54
_space_group_crystal_system triclinic
_space_group_IT_number 2
_space_group_name_Hall '-P 1'
_space_group_name_H-M_alt 'P -1'
_symmetry_space_group_name_Hall '-P 1'
_symmetry_space_group_name_H-M 'P -1'
_atom_sites_solution_hydrogens difmap
_atom_sites_solution_primary direct
_atom_sites_solution_secondary difmap
_audit_creation_method 'SHELXL-2017 and CIFFIX/1'
_audit_update_record
;
2019-06-13 deposited with the CCDC.    2019-09-30 downloaded from the CCDC.
;
_cell_angle_alpha 95.590(4)
_cell_angle_beta 108.781(3)
_cell_angle_gamma 91.268(4)
_cell_formula_units_Z 2
_cell_length_a 10.8629(8)
_cell_length_b 16.5136(13)
_cell_length_c 16.6836(12)
_cell_measurement_reflns_used 9383
_cell_measurement_temperature 90.0(2)
_cell_measurement_theta_max 74.47
_cell_measurement_theta_min 4.11
_cell_volume 2815.4(4)
_computing_cell_refinement '<i>APEX3</i> (Bruker-AXS, 2016)'
_computing_data_collection '<i>APEX3</i> (Bruker-AXS, 2016)'
_computing_data_reduction '<i>APEX3</i> (Bruker-AXS, 2016)'
_computing_molecular_graphics '<i>XP in SHELXTL</i> (Sheldrick, 2008)'
_computing_publication_material '<i>SHELX</i> (Sheldrick, 2008) and <i>CIFFIX</i> (Parkin, 2013)'
_computing_structure_refinement '<i>SHELXL-2017/1</i> (Sheldrick, 2015b)'
_computing_structure_solution '<i>SHELXT</i> (Sheldrick, 2015a)'
_diffrn_ambient_temperature 90.0(2)
_diffrn_detector_area_resol_mean 5.6
_diffrn_measured_fraction_theta_full 0.974
_diffrn_measured_fraction_theta_max 0.974
_diffrn_measurement_device_type 'Bruker D8 Venture dual source'
_diffrn_measurement_method '\f and \w scans'
_diffrn_radiation_type CuK\a
_diffrn_radiation_wavelength 1.54178
_diffrn_reflns_av_R_equivalents 0.0573
_diffrn_reflns_av_unetI/netI 0.0591
_diffrn_reflns_Laue_measured_fraction_full 0.974
_diffrn_reflns_Laue_measured_fraction_max 0.974
_diffrn_reflns_limit_h_max 13
_diffrn_reflns_limit_h_min -12
_diffrn_reflns_limit_k_max 19
_diffrn_reflns_limit_k_min -19
_diffrn_reflns_limit_l_max 20
_diffrn_reflns_limit_l_min -20
_diffrn_reflns_number 32668
_diffrn_reflns_point_group_measured_fraction_full 0.974
_diffrn_reflns_point_group_measured_fraction_max 0.974
_diffrn_reflns_theta_full 67.679
_diffrn_reflns_theta_max 67.995
_diffrn_reflns_theta_min 2.815
_diffrn_source microsource
_exptl_absorpt_coefficient_mu 1.528
_exptl_absorpt_correction_T_max 0.929
_exptl_absorpt_correction_T_min 0.745
_exptl_absorpt_correction_type multi-scan
_exptl_absorpt_process_details '<i>SADABS</i> (Krause et al., 2015)'
_exptl_crystal_colour 'greenish orangey-brown'
_exptl_crystal_density_diffrn 1.113
_exptl_crystal_description plate
_exptl_crystal_F_000 1020
_exptl_crystal_size_max 0.250
_exptl_crystal_size_mid 0.250
_exptl_crystal_size_min 0.010
_refine_diff_density_max 0.671
_refine_diff_density_min -0.406
_refine_diff_density_rms 0.068
_refine_ls_extinction_method none
_refine_ls_goodness_of_fit_ref 1.064
_refine_ls_hydrogen_treatment constr
_refine_ls_matrix_type full
_refine_ls_number_parameters 757
_refine_ls_number_reflns 9981
_refine_ls_number_restraints 740
_refine_ls_restrained_S_all 1.034
_refine_ls_R_factor_all 0.0941
_refine_ls_R_factor_gt 0.0809
_refine_ls_shift/su_max 0.000
_refine_ls_shift/su_mean 0.000
_refine_ls_structure_factor_coef Fsqd
_refine_ls_weighting_details 'w=1/[\s^2^(Fo^2^)+(0.0980P)^2^+5.5649P] where P=(Fo^2^+2Fc^2^)/3'
_refine_ls_weighting_scheme calc
_refine_ls_wR_factor_gt 0.2279
_refine_ls_wR_factor_ref 0.2388
_reflns_Friedel_coverage 0.000
_reflns_number_gt 8056
_reflns_number_total 9981
_reflns_threshold_expression 'I > 2\s(I)'
_cod_data_source_file c9sc02930c2.cif
_cod_data_source_block c17072
_cod_database_code 1552382
_shelx_shelxl_version_number 2017/1
_shelx_space_group_comment
; 
The symmetry employed for this shelxl refinement is uniquely defined 
by the following loop, which should always be used as a source of 
symmetry information in preference to the above space-group names. 
They are only intended as comments. 
;
_shelx_estimated_absorpt_t_min 0.701
_shelx_estimated_absorpt_t_max 0.985
_exptl_absorpt_special_details
; 
In addition to absorption, multi-scan techniques also correct other slowly 
varying changes in scale factor over reciprocal space, such as those caused 
by x-ray beam inhomogeneity, goniometer imperfection, crystal decomposition, 
crystal longer than the x-ray beam cross section, absorption by the crystal 
mount etc.  These account, by and large, for much of the difference between 
estimated values of Tmin and Tmax and the _exptl_absorpt_correction_ values. 
;

loop_
_space_group_symop_operation_xyz
'x, y, z'
'-x, -y, -z'

loop_
_atom_site_label
_atom_site_type_symbol
_atom_site_fract_x
_atom_site_fract_y
_atom_site_fract_z
_atom_site_U_iso_or_equiv
_atom_site_adp_type
_atom_site_occupancy
_atom_site_site_symmetry_order
_atom_site_calc_flag
_atom_site_refinement_flags_posn
_atom_site_refinement_flags_adp
_atom_site_refinement_flags_occupancy
_atom_site_disorder_assembly
_atom_site_disorder_group
Si1A Si 0.21035(9) 0.79816(5) 0.44010(6) 0.0306(3) Uani 1 1 d . . . . .
C1A C 0.4240(3) 0.57023(18) 0.48432(18) 0.0218(6) Uani 1 1 d . . . . .
C2A C 0.4196(3) 0.52140(19) 0.54744(17) 0.0219(6) Uani 0.698(3) 1 d D . P A 1
S3A S 0.32471(11) 0.54250(7) 0.61132(7) 0.0205(3) Uani 0.698(3) 1 d D . P A 1
C4A C 0.379(5) 0.455(2) 0.663(3) 0.0207(13) Uani 0.698(3) 1 d D U P A 1
C5A C 0.4663(7) 0.4175(4) 0.6329(5) 0.0231(8) Uani 0.698(3) 1 d D . P A 1
H5A H 0.507247 0.370751 0.655776 0.028 Uiso 0.698(3) 1 calc R U P A 1
C6A C 0.4948(3) 0.45237(18) 0.56340(18) 0.0228(6) Uani 0.698(3) 1 d D . P A 1
C2C C 0.4196(3) 0.52140(19) 0.54744(17) 0.0219(6) Uani 0.302(3) 1 d D . P A 2
C3C C 0.3501(12) 0.5166(8) 0.6108(8) 0.0205(3) Uani 0.302(3) 1 d D . P A 2
H3C H 0.286194 0.554128 0.613763 0.025 Uiso 0.302(3) 1 calc R U P A 2
C4C C 0.379(12) 0.459(6) 0.664(7) 0.0207(13) Uani 0.302(3) 1 d D U P A 2
S5C S 0.4884(4) 0.3897(2) 0.6378(2) 0.0231(8) Uani 0.302(3) 1 d D . P A 2
C6C C 0.4948(3) 0.45237(18) 0.56340(18) 0.0228(6) Uani 0.302(3) 1 d D . P A 2
C7A C 0.3336(16) 0.433(1) 0.7313(10) 0.0199(13) Uani 0.600(16) 1 d D . P A 1
C8A C 0.3702(14) 0.3667(9) 0.7798(9) 0.0220(13) Uani 0.600(16) 1 d D . P A 1
H8A H 0.432732 0.329003 0.774687 0.026 Uiso 0.600(16) 1 calc R U P A 1
C9A C 0.3001(11) 0.3656(7) 0.8360(7) 0.0231(13) Uani 0.600(16) 1 d D U P A 1
C10A C 0.3104(14) 0.3101(9) 0.8957(9) 0.0310(15) Uani 0.600(16) 1 d D . P A 1
H10A H 0.373473 0.270689 0.898082 0.037 Uiso 0.600(16) 1 calc R U P A 1
C11A C 0.2410(13) 0.3050(8) 0.9519(8) 0.037(2) Uani 0.600(16) 1 d D . P A 1
H11A H 0.260729 0.261179 0.985979 0.044 Uiso 0.600(16) 1 calc R U P A 1
C12A C 0.1472(13) 0.3547(8) 0.9652(7) 0.039(2) Uani 0.600(16) 1 d D . P A 1
H12A H 0.112117 0.339701 1.007290 0.047 Uiso 0.600(16) 1 calc R U P A 1
C13A C 0.0958(13) 0.4233(8) 0.9270(8) 0.037(2) Uani 0.600(16) 1 d D . P A 1
H13A H 0.030545 0.448001 0.946093 0.044 Uiso 0.600(16) 1 calc R U P A 1
C14A C 0.1282(14) 0.4600(8) 0.8643(9) 0.0298(16) Uani 0.600(16) 1 d D . P A 1
H14A H 0.084459 0.507817 0.847547 0.036 Uiso 0.600(16) 1 calc R U P A 1
C15A C 0.2161(10) 0.4361(6) 0.8227(6) 0.0223(13) Uani 0.600(16) 1 d D U P A 1
C16A C 0.2412(13) 0.4757(8) 0.7583(8) 0.0215(13) Uani 0.600(16) 1 d D U P A 1
H16A H 0.202136 0.523449 0.736710 0.026 Uiso 0.600(16) 1 calc R U P A 1
C7C C 0.321(2) 0.4427(15) 0.7278(15) 0.0199(13) Uani 0.400(16) 1 d D . P A 2
C8C C 0.226(2) 0.4876(11) 0.7502(12) 0.0215(13) Uani 0.400(16) 1 d D U P A 2
H8C H 0.188410 0.534404 0.725415 0.026 Uiso 0.400(16) 1 calc R U P A 2
C9C C 0.1970(15) 0.4519(9) 0.8154(9) 0.0223(13) Uani 0.400(16) 1 d D U P A 2
C10C C 0.107(2) 0.4796(12) 0.8541(15) 0.0298(16) Uani 0.400(16) 1 d D . P A 2
H10C H 0.065264 0.527146 0.834599 0.036 Uiso 0.400(16) 1 calc R U P A 2
C11C C 0.072(2) 0.4467(12) 0.9176(13) 0.037(2) Uani 0.400(16) 1 d D . P A 2
H11C H 0.006783 0.473914 0.935013 0.044 Uiso 0.400(16) 1 calc R U P A 2
C12C C 0.1189(19) 0.3790(12) 0.9589(12) 0.039(2) Uani 0.400(16) 1 d D . P A 2
H12C H 0.080453 0.366565 1.000313 0.047 Uiso 0.400(16) 1 calc R U P A 2
C13C C 0.212(2) 0.3267(11) 0.9498(13) 0.037(2) Uani 0.400(16) 1 d D . P A 2
H13C H 0.229489 0.284545 0.986143 0.044 Uiso 0.400(16) 1 calc R U P A 2
C14C C 0.284(2) 0.3276(12) 0.8946(14) 0.0310(15) Uani 0.400(16) 1 d D . P A 2
H14C H 0.343994 0.285847 0.898047 0.037 Uiso 0.400(16) 1 calc R U P A 2
C15C C 0.2805(16) 0.3817(10) 0.8346(11) 0.0231(13) Uani 0.400(16) 1 d D U P A 2
C16C C 0.352(2) 0.3779(14) 0.7789(14) 0.0220(13) Uani 0.400(16) 1 d D . P A 2
H16C H 0.412704 0.338054 0.775759 0.026 Uiso 0.400(16) 1 calc R U P A 2
C17A C 0.3504(3) 0.6414(2) 0.4699(2) 0.0302(7) Uani 1 1 d . . . . .
C18A C 0.2934(3) 0.7026(2) 0.4588(2) 0.0329(8) Uani 1 1 d . . . . .
C19A C 0.0574(3) 0.7754(2) 0.3460(2) 0.0347(8) Uani 1 1 d . . . . .
H19A H 0.018345 0.828372 0.330965 0.042 Uiso 1 1 calc R U . . .
C20A C 0.0838(4) 0.7337(3) 0.2675(2) 0.0496(10) Uani 1 1 d . . . . .
H20A H 0.125114 0.682337 0.281156 0.074 Uiso 1 1 calc R U . . .
H20B H 0.141886 0.769532 0.250452 0.074 Uiso 1 1 calc R U . . .
H20C H 0.001458 0.722510 0.220611 0.074 Uiso 1 1 calc R U . . .
C21A C -0.0424(4) 0.7231(3) 0.3686(2) 0.0448(9) Uani 1 1 d . . . . .
H21A H -0.120586 0.711467 0.318553 0.067 Uiso 1 1 calc R U . . .
H21B H -0.065639 0.752639 0.415064 0.067 Uiso 1 1 calc R U . . .
H21C H -0.004793 0.671828 0.386594 0.067 Uiso 1 1 calc R U . . .
C22A C 0.1686(4) 0.8349(2) 0.5390(2) 0.0412(9) Uani 1 1 d . . . . .
H22A H 0.108264 0.792339 0.547370 0.049 Uiso 1 1 calc R U . . .
C23A C 0.0957(5) 0.9136(3) 0.5253(3) 0.0573(12) Uani 1 1 d . . . . .
H23A H 0.073336 0.931947 0.576326 0.086 Uiso 1 1 calc R U . . .
H23B H 0.015764 0.903244 0.476307 0.086 Uiso 1 1 calc R U . . .
H23C H 0.151303 0.955886 0.514580 0.086 Uiso 1 1 calc R U . . .
C24A C 0.2891(5) 0.8456(3) 0.6188(3) 0.0582(12) Uani 1 1 d . . . . .
H24A H 0.350913 0.886310 0.611916 0.087 Uiso 1 1 calc R U . . .
H24B H 0.330173 0.793506 0.627125 0.087 Uiso 1 1 calc R U . . .
H24C H 0.263296 0.863988 0.668437 0.087 Uiso 1 1 calc R U . . .
C25A C 0.3250(4) 0.8726(3) 0.4206(3) 0.0524(11) Uani 1 1 d . . . . .
H25A H 0.273436 0.915163 0.389470 0.063 Uiso 1 1 calc R U . . .
H25B H 0.381252 0.899386 0.476522 0.063 Uiso 1 1 calc R U . . .
C26A C 0.4108(5) 0.8408(3) 0.3724(4) 0.0703(14) Uani 1 1 d . . . . .
H26A H 0.354484 0.813904 0.316513 0.084 Uiso 1 1 calc R U . . .
H26B H 0.462317 0.798162 0.403563 0.084 Uiso 1 1 calc R U . . .
C27A C 0.5044(5) 0.9014(3) 0.3564(4) 0.0669(13) Uani 1 1 d . . . . .
H27A H 0.564317 0.926076 0.412190 0.080 Uiso 1 1 calc R U . . .
H27B H 0.453727 0.945650 0.327847 0.080 Uiso 1 1 calc R U . . .
C28A C 0.5859(6) 0.8681(3) 0.3030(4) 0.0761(15) Uani 1 1 d . . . . .
H28A H 0.635234 0.823138 0.330968 0.091 Uiso 1 1 calc R U . . .
H28B H 0.525986 0.844433 0.246814 0.091 Uiso 1 1 calc R U . . .
C29A C 0.6780(5) 0.9263(3) 0.2889(4) 0.0680(13) Uani 1 1 d . . . . .
H29A H 0.744910 0.944250 0.344587 0.082 Uiso 1 1 calc R U . . .
H29B H 0.630591 0.974819 0.268648 0.082 Uiso 1 1 calc R U . . .
C30A C 0.7460(5) 0.8980(4) 0.2281(4) 0.0754(16) Uani 1 1 d . . . . .
H30A H 0.680816 0.888230 0.170367 0.091 Uiso 1 1 calc R U . . .
H30B H 0.782969 0.845164 0.243197 0.091 Uiso 1 1 calc R U . . .
C31A C 0.8550(6) 0.9560(4) 0.2248(4) 0.0849(18) Uani 1 1 d . . . . .
H31A H 0.819007 1.009509 0.211317 0.102 Uiso 1 1 calc R U . . .
H31B H 0.922113 0.964342 0.281847 0.102 Uiso 1 1 calc R U . . .
C32A C 0.9169(7) 0.9274(5) 0.1622(4) 0.102(2) Uani 1 1 d . . . . .
H32A H 0.959021 0.876675 0.177567 0.153 Uiso 1 1 calc R U . . .
H32B H 0.982377 0.968839 0.161362 0.153 Uiso 1 1 calc R U . . .
H32C H 0.850859 0.917534 0.105628 0.153 Uiso 1 1 calc R U . . .
Si1B Si 0.22301(10) 0.80092(6) -0.06913(6) 0.0397(3) Uani 1 1 d D . . . .
C1B C 0.4257(3) 0.57027(18) -0.01830(18) 0.0233(6) Uani 1 1 d . . . . .
C2B C 0.4165(3) 0.52269(19) 0.04503(17) 0.0219(6) Uani 0.698(3) 1 d D . P A 1
S3B S 0.31705(11) 0.54723(7) 0.10453(7) 0.0212(3) Uani 0.698(3) 1 d D . P A 1
C4B C 0.368(4) 0.462(2) 0.160(3) 0.0217(13) Uani 0.698(3) 1 d D U P A 1
C5B C 0.4566(6) 0.4211(4) 0.1321(4) 0.0217(7) Uani 0.698(3) 1 d D . P A 1
H5B H 0.494117 0.373998 0.156203 0.026 Uiso 0.698(3) 1 calc R U P A 1
C6B C 0.4904(3) 0.45347(18) 0.06330(18) 0.0231(6) Uani 0.698(3) 1 d D . P A 1
C2D C 0.4165(3) 0.52269(19) 0.04503(17) 0.0219(6) Uani 0.302(3) 1 d D . P A 2
C3D C 0.3466(11) 0.5183(8) 0.1086(7) 0.0212(3) Uani 0.302(3) 1 d D . P A 2
H3D H 0.286734 0.557989 0.113599 0.025 Uiso 0.302(3) 1 calc R U P A 2
C4D C 0.37(1) 0.457(5) 0.159(6) 0.0217(13) Uani 0.302(3) 1 d D U P A 2
S5D S 0.4834(3) 0.39092(19) 0.13815(19) 0.0217(7) Uani 0.302(3) 1 d D . P A 2
C6D C 0.4904(3) 0.45347(18) 0.06330(18) 0.0231(6) Uani 0.302(3) 1 d D . P A 2
C7B C 0.3104(19) 0.4481(11) 0.2252(11) 0.0203(16) Uani 0.600(16) 1 d D . P A 1
C8B C 0.2121(17) 0.493(1) 0.2436(10) 0.0206(14) Uani 0.600(16) 1 d D . P A 1
H8B H 0.172746 0.537839 0.215595 0.025 Uiso 0.600(16) 1 calc R U P A 1
C9B C 0.1819(12) 0.4605(7) 0.3099(8) 0.0203(13) Uani 0.600(16) 1 d D U P A 1
C10B C 0.0878(16) 0.4887(10) 0.3444(10) 0.0245(14) Uani 0.600(16) 1 d D . P A 1
H10B H 0.043906 0.534596 0.321461 0.029 Uiso 0.600(16) 1 calc R U P A 1
C11B C 0.0502(13) 0.4579(9) 0.4083(8) 0.0255(17) Uani 0.600(16) 1 d D . P A 1
H11B H -0.019846 0.483544 0.420935 0.031 Uiso 0.600(16) 1 calc R U P A 1
C12B C 0.1014(13) 0.3946(9) 0.4561(8) 0.027(2) Uani 0.600(16) 1 d D . P A 1
H12B H 0.063088 0.384963 0.498341 0.032 Uiso 0.600(16) 1 calc R U P A 1
C13B C 0.1988(14) 0.3437(9) 0.4520(9) 0.0266(19) Uani 0.600(16) 1 d D . P A 1
H13B H 0.217727 0.304508 0.491744 0.032 Uiso 0.600(16) 1 calc R U P A 1
C14B C 0.2733(16) 0.3419(10) 0.3978(11) 0.0247(14) Uani 0.600(16) 1 d D . P A 1
H14B H 0.335928 0.301592 0.405366 0.030 Uiso 0.600(16) 1 calc R U P A 1
C15B C 0.2679(12) 0.3916(8) 0.3335(8) 0.0209(13) Uani 0.600(16) 1 d D . P A 1
C16B C 0.3429(16) 0.3861(10) 0.2798(10) 0.0213(14) Uani 0.600(16) 1 d D U P A 1
H16B H 0.405764 0.347033 0.279825 0.026 Uiso 0.600(16) 1 calc R U P A 1
C7D C 0.319(3) 0.4372(18) 0.2250(17) 0.0203(16) Uani 0.400(16) 1 d D . P A 2
C8D C 0.356(2) 0.3748(15) 0.2787(16) 0.0213(14) Uani 0.400(16) 1 d D U P A 2
H8D H 0.420199 0.336856 0.277097 0.026 Uiso 0.400(16) 1 calc R U P A 2
C9D C 0.2845(18) 0.3780(11) 0.3344(12) 0.0209(13) Uani 0.400(16) 1 d D . P A 2
C10D C 0.296(3) 0.3278(16) 0.3990(17) 0.0247(14) Uani 0.400(16) 1 d D . P A 2
H10D H 0.361026 0.289167 0.405658 0.030 Uiso 0.400(16) 1 calc R U P A 2
C11D C 0.224(2) 0.3269(14) 0.4548(14) 0.0266(19) Uani 0.400(16) 1 d D . P A 2
H11D H 0.245389 0.286595 0.493252 0.032 Uiso 0.400(16) 1 calc R U P A 2
C12D C 0.127(2) 0.3766(13) 0.4620(13) 0.027(2) Uani 0.400(16) 1 d D . P A 2
H12D H 0.088774 0.363797 0.503326 0.032 Uiso 0.400(16) 1 calc R U P A 2
C13D C 0.076(2) 0.4426(13) 0.4186(14) 0.0255(17) Uani 0.400(16) 1 d D . P A 2
H13D H 0.011367 0.469597 0.436265 0.031 Uiso 0.400(16) 1 calc R U P A 2
C14D C 0.107(2) 0.4743(14) 0.3528(16) 0.0245(14) Uani 0.400(16) 1 d D . P A 2
H14D H 0.060985 0.519751 0.331018 0.029 Uiso 0.400(16) 1 calc R U P A 2
C15D C 0.1985(19) 0.4475(11) 0.3149(12) 0.0203(13) Uani 0.400(16) 1 d D U P A 2
C16D C 0.225(3) 0.4824(16) 0.2487(16) 0.0206(14) Uani 0.400(16) 1 d D . P A 2
H16D H 0.186610 0.528937 0.223882 0.025 Uiso 0.400(16) 1 calc R U P A 2
C17B C 0.3534(3) 0.6418(2) -0.0360(2) 0.0358(8) Uani 1 1 d . . . . .
C18B C 0.2970(4) 0.7030(2) -0.0492(2) 0.0411(9) Uani 1 1 d . . . . .
C19B C 0.0689(4) 0.7814(3) -0.1628(3) 0.0531(11) Uani 1 1 d . . . . .
H19B H 0.033533 0.835275 -0.177935 0.064 Uiso 1 1 calc R U . . .
C20B C 0.0948(6) 0.7379(4) -0.2407(3) 0.0821(18) Uani 1 1 d . . . . .
H20D H 0.128995 0.684648 -0.227535 0.123 Uiso 1 1 calc R U . . .
H20E H 0.158562 0.770918 -0.255709 0.123 Uiso 1 1 calc R U . . .
H20F H 0.013331 0.730442 -0.288805 0.123 Uiso 1 1 calc R U . . .
C21B C -0.0348(5) 0.7316(3) -0.1408(4) 0.0698(14) Uani 1 1 d . . . . .
H21D H -0.112022 0.720093 -0.191546 0.105 Uiso 1 1 calc R U . . .
H21E H -0.058881 0.762814 -0.095582 0.105 Uiso 1 1 calc R U . . .
H21F H 0.000298 0.680202 -0.121311 0.105 Uiso 1 1 calc R U . . .
C22B C 0.1703(7) 0.8359(4) 0.0265(4) 0.0531(18) Uani 0.698(3) 1 d D . P A 1
H22B H 0.103207 0.794834 0.029361 0.064 Uiso 0.698(3) 1 calc R U P A 1
C23B C 0.107(2) 0.9179(12) 0.0134(16) 0.070(3) Uani 0.698(3) 1 d D U P A 1
H23D H 0.065598 0.931150 0.057045 0.106 Uiso 0.698(3) 1 calc R U P A 1
H23E H 0.040583 0.914107 -0.043175 0.106 Uiso 0.698(3) 1 calc R U P A 1
H23F H 0.173321 0.960658 0.017929 0.106 Uiso 0.698(3) 1 calc R U P A 1
C24B C 0.2814(8) 0.8440(5) 0.1119(4) 0.0675(18) Uani 0.698(3) 1 d D . P A 1
H24D H 0.347637 0.884881 0.111039 0.101 Uiso 0.698(3) 1 calc R U P A 1
H24E H 0.320562 0.791363 0.121047 0.101 Uiso 0.698(3) 1 calc R U P A 1
H24F H 0.246988 0.860949 0.158073 0.101 Uiso 0.698(3) 1 calc R U P A 1
C22D C 0.2189(19) 0.8615(8) 0.0315(8) 0.0531(18) Uani 0.302(3) 1 d D . P A 2
H22D H 0.306178 0.890310 0.060740 0.064 Uiso 0.302(3) 1 calc R U P A 2
C23D C 0.117(6) 0.925(3) 0.007(4) 0.070(3) Uani 0.302(3) 1 d D U P A 2
H23G H 0.033230 0.898315 -0.028411 0.106 Uiso 0.302(3) 1 calc R U P A 2
H23H H 0.145104 0.964927 -0.024092 0.106 Uiso 0.302(3) 1 calc R U P A 2
H23I H 0.106778 0.953463 0.059212 0.106 Uiso 0.302(3) 1 calc R U P A 2
C24D C 0.1923(19) 0.8044(10) 0.0894(10) 0.0675(18) Uani 0.302(3) 1 d D . P A 2
H24G H 0.187152 0.835758 0.141033 0.101 Uiso 0.302(3) 1 calc R U P A 2
H24H H 0.262765 0.766898 0.104769 0.101 Uiso 0.302(3) 1 calc R U P A 2
H24I H 0.109530 0.773151 0.060049 0.101 Uiso 0.302(3) 1 calc R U P A 2
C25B C 0.3416(7) 0.8652(5) -0.0999(5) 0.054(2) Uani 0.698(3) 1 d D . P A 1
H25C H 0.331550 0.848503 -0.160431 0.065 Uiso 0.698(3) 1 calc R U P A 1
H25D H 0.318050 0.922699 -0.095493 0.065 Uiso 0.698(3) 1 calc R U P A 1
C26B C 0.4874(6) 0.8609(5) -0.0461(5) 0.0667(19) Uani 0.698(3) 1 d D . P A 1
H26C H 0.498696 0.883718 0.013115 0.080 Uiso 0.698(3) 1 calc R U P A 1
H26D H 0.507323 0.802726 -0.044727 0.080 Uiso 0.698(3) 1 calc R U P A 1
C27B C 0.5881(9) 0.9044(8) -0.0752(6) 0.070(2) Uani 0.698(3) 1 d D . P A 1
H27C H 0.675440 0.900906 -0.032966 0.083 Uiso 0.698(3) 1 calc R U P A 1
H27D H 0.569469 0.962730 -0.076781 0.083 Uiso 0.698(3) 1 calc R U P A 1
C28B C 0.5901(8) 0.8682(4) -0.1649(5) 0.0631(17) Uani 0.698(3) 1 d D . P A 1
H28C H 0.609831 0.810019 -0.163500 0.076 Uiso 0.698(3) 1 calc R U P A 1
H28D H 0.502903 0.871456 -0.207418 0.076 Uiso 0.698(3) 1 calc R U P A 1
C29B C 0.6907(7) 0.9135(5) -0.1917(5) 0.063(2) Uani 0.698(3) 1 d D . P A 1
H29C H 0.777644 0.909878 -0.149108 0.076 Uiso 0.698(3) 1 calc R U P A 1
H29D H 0.671201 0.971743 -0.192212 0.076 Uiso 0.698(3) 1 calc R U P A 1
C30B C 0.6947(11) 0.8804(13) -0.2793(7) 0.074(3) Uani 0.698(3) 1 d D . P A 1
H30C H 0.714799 0.822224 -0.278984 0.089 Uiso 0.698(3) 1 calc R U P A 1
H30D H 0.607949 0.883965 -0.322150 0.089 Uiso 0.698(3) 1 calc R U P A 1
C31B C 0.7957(8) 0.9268(5) -0.3046(6) 0.085(2) Uani 0.698(3) 1 d D U P A 1
H31C H 0.884196 0.918003 -0.266520 0.102 Uiso 0.698(3) 1 calc R U P A 1
H31D H 0.781915 0.985932 -0.299779 0.102 Uiso 0.698(3) 1 calc R U P A 1
C32B C 0.7802(11) 0.8930(7) -0.4046(7) 0.092(3) Uani 0.698(3) 1 d D U P A 1
H32D H 0.798803 0.835151 -0.408015 0.138 Uiso 0.698(3) 1 calc R U P A 1
H32E H 0.841708 0.924113 -0.423376 0.138 Uiso 0.698(3) 1 calc R U P A 1
H32F H 0.691134 0.899608 -0.441267 0.138 Uiso 0.698(3) 1 calc R U P A 1
C25D C 0.3590(14) 0.8764(9) -0.0599(12) 0.050(4) Uani 0.302(3) 1 d D . P A 2
H25E H 0.321726 0.927983 -0.079269 0.060 Uiso 0.302(3) 1 calc R U P A 2
H25F H 0.412906 0.887792 0.000816 0.060 Uiso 0.302(3) 1 calc R U P A 2
C26D C 0.4481(15) 0.8470(9) -0.1127(10) 0.057(3) Uani 0.302(3) 1 d D . P A 2
H26E H 0.476277 0.791996 -0.098610 0.068 Uiso 0.302(3) 1 calc R U P A 2
H26F H 0.396780 0.842378 -0.174016 0.068 Uiso 0.302(3) 1 calc R U P A 2
C27D C 0.568(2) 0.9034(19) -0.0965(19) 0.070(2) Uani 0.302(3) 1 d D . P A 2
H27E H 0.608107 0.916589 -0.034132 0.083 Uiso 0.302(3) 1 calc R U P A 2
H27F H 0.538734 0.954879 -0.120416 0.083 Uiso 0.302(3) 1 calc R U P A 2
C28D C 0.6770(18) 0.8719(14) -0.1332(11) 0.084(5) Uani 0.302(3) 1 d D . P A 2
H28E H 0.762010 0.901246 -0.101938 0.101 Uiso 0.302(3) 1 calc R U P A 2
H28F H 0.686229 0.812723 -0.129676 0.101 Uiso 0.302(3) 1 calc R U P A 2
C29D C 0.629(2) 0.8902(14) -0.2252(12) 0.081(5) Uani 0.302(3) 1 d D . P A 2
H29E H 0.553308 0.852208 -0.257406 0.098 Uiso 0.302(3) 1 calc R U P A 2
H29F H 0.598264 0.946269 -0.227297 0.098 Uiso 0.302(3) 1 calc R U P A 2
C30D C 0.732(3) 0.882(3) -0.2673(18) 0.074(3) Uani 0.302(3) 1 d D . P A 2
H30E H 0.765096 0.827328 -0.261352 0.089 Uiso 0.302(3) 1 calc R U P A 2
H30F H 0.804789 0.922175 -0.235700 0.089 Uiso 0.302(3) 1 calc R U P A 2
C31D C 0.6912(19) 0.8955(13) -0.3606(13) 0.089(4) Uani 0.302(3) 1 d D U P A 2
H31E H 0.636357 0.942738 -0.373181 0.107 Uiso 0.302(3) 1 calc R U P A 2
H31F H 0.645379 0.846315 -0.397977 0.107 Uiso 0.302(3) 1 calc R U P A 2
C32D C 0.843(3) 0.914(2) -0.368(2) 0.115(7) Uani 0.302(3) 1 d D U P A 2
H32G H 0.894591 0.951403 -0.319018 0.173 Uiso 0.302(3) 1 calc R U P A 2
H32H H 0.834048 0.938552 -0.420707 0.173 Uiso 0.302(3) 1 calc R U P A 2
H32I H 0.885814 0.862600 -0.369079 0.173 Uiso 0.302(3) 1 calc R U P A 2

loop_
_atom_site_aniso_label
_atom_site_aniso_U_11
_atom_site_aniso_U_22
_atom_site_aniso_U_33
_atom_site_aniso_U_23
_atom_site_aniso_U_13
_atom_site_aniso_U_12
Si1A 0.0257(5) 0.0260(5) 0.0324(5) 0.0011(4) -0.0010(4) 0.0066(4)
C1A 0.0170(14) 0.0243(15) 0.0196(14) -0.0015(11) 0.0006(11) 0.0025(11)
C2A 0.0172(14) 0.0327(16) 0.0144(13) -0.0036(11) 0.0048(11) 0.0012(12)
S3A 0.0170(6) 0.0298(7) 0.0152(5) 0.0004(5) 0.0064(4) 0.0038(4)
C4A 0.0173(14) 0.028(4) 0.0141(14) -0.001(2) 0.0016(11) -0.001(2)
C5A 0.0225(15) 0.030(2) 0.0164(9) 0.0007(14) 0.006(1) 0.0011(13)
C6A 0.0191(14) 0.0291(15) 0.0158(13) 0.0027(11) -0.0001(11) -0.0022(12)
C2C 0.0172(14) 0.0327(16) 0.0144(13) -0.0036(11) 0.0048(11) 0.0012(12)
C3C 0.0170(6) 0.0298(7) 0.0152(5) 0.0004(5) 0.0064(4) 0.0038(4)
C4C 0.0173(14) 0.028(4) 0.0141(14) -0.001(2) 0.0016(11) -0.001(2)
S5C 0.0225(15) 0.030(2) 0.0164(9) 0.0007(14) 0.006(1) 0.0011(13)
C6C 0.0191(14) 0.0291(15) 0.0158(13) 0.0027(11) -0.0001(11) -0.0022(12)
C7A 0.015(3) 0.026(4) 0.0137(17) -0.0014(17) 0.000(2) -0.002(2)
C8A 0.017(4) 0.028(4) 0.0175(14) 0.002(2) 0.001(2) 0.002(2)
C9A 0.020(3) 0.030(4) 0.0149(14) 0.001(2) 0.0012(19) -0.003(2)
C10A 0.022(5) 0.046(5) 0.0192(16) 0.011(3) -0.003(3) -0.003(3)
C11A 0.032(6) 0.054(7) 0.0182(18) 0.010(4) -0.002(3) -0.010(3)
C12A 0.035(6) 0.061(7) 0.020(2) 0.000(3) 0.008(4) -0.014(4)
C13A 0.030(5) 0.056(7) 0.024(3) -0.009(4) 0.013(4) -0.007(4)
C14A 0.025(5) 0.039(6) 0.024(4) -0.008(3) 0.010(4) -0.004(3)
C15A 0.017(3) 0.031(3) 0.015(2) -0.0026(19) 0.001(2) -0.003(2)
C16A 0.020(3) 0.026(3) 0.018(2) 0.0009(17) 0.005(2) 0.000(2)
C7C 0.015(3) 0.026(4) 0.0137(17) -0.0014(17) 0.000(2) -0.002(2)
C8C 0.020(3) 0.026(3) 0.018(2) 0.0009(17) 0.005(2) 0.000(2)
C9C 0.017(3) 0.031(3) 0.015(2) -0.0026(19) 0.001(2) -0.003(2)
C10C 0.025(5) 0.039(6) 0.024(4) -0.008(3) 0.010(4) -0.004(3)
C11C 0.030(5) 0.056(7) 0.024(3) -0.009(4) 0.013(4) -0.007(4)
C12C 0.035(6) 0.061(7) 0.020(2) 0.000(3) 0.008(4) -0.014(4)
C13C 0.032(6) 0.054(7) 0.0182(18) 0.010(4) -0.002(3) -0.010(3)
C14C 0.022(5) 0.046(5) 0.0192(16) 0.011(3) -0.003(3) -0.003(3)
C15C 0.020(3) 0.030(4) 0.0149(14) 0.001(2) 0.0012(19) -0.003(2)
C16C 0.017(4) 0.028(4) 0.0175(14) 0.002(2) 0.001(2) 0.002(2)
C17A 0.0253(17) 0.0312(18) 0.0288(17) -0.0006(13) 0.0025(13) 0.0043(14)
C18A 0.0285(18) 0.0327(18) 0.0301(17) 0.0000(14) 0.0000(14) 0.0082(14)
C19A 0.0308(18) 0.0365(19) 0.0294(17) 0.0050(14) -0.0008(14) 0.0037(14)
C20A 0.051(2) 0.063(3) 0.0279(19) 0.0000(18) 0.0047(17) -0.007(2)
C21A 0.032(2) 0.058(2) 0.037(2) 0.0015(18) 0.0033(16) -0.0061(17)
C22A 0.039(2) 0.042(2) 0.037(2) -0.0048(16) 0.0064(16) 0.0085(16)
C23A 0.054(3) 0.052(3) 0.058(3) -0.010(2) 0.011(2) 0.020(2)
C24A 0.061(3) 0.066(3) 0.036(2) -0.002(2) 0.002(2) 0.008(2)
C25A 0.041(2) 0.039(2) 0.077(3) 0.010(2) 0.018(2) 0.0006(18)
C26A 0.066(3) 0.066(3) 0.084(4) -0.001(3) 0.036(3) -0.013(3)
C27A 0.065(3) 0.059(3) 0.083(4) 0.011(3) 0.031(3) 0.004(2)
C28A 0.074(4) 0.067(3) 0.090(4) -0.004(3) 0.035(3) 0.002(3)
C29A 0.061(3) 0.066(3) 0.075(3) 0.002(3) 0.022(3) 0.002(2)
C30A 0.055(3) 0.081(4) 0.083(4) -0.005(3) 0.016(3) 0.012(3)
C31A 0.086(4) 0.088(4) 0.093(4) 0.031(3) 0.039(4) 0.026(3)
C32A 0.113(6) 0.120(6) 0.080(4) 0.024(4) 0.037(4) 0.017(4)
Si1B 0.0380(6) 0.0286(5) 0.0384(6) 0.0002(4) -0.0064(4) 0.0099(4)
C1B 0.0200(15) 0.0245(15) 0.0204(14) -0.0027(12) 0.0010(12) 0.0008(12)
C2B 0.0148(14) 0.0337(16) 0.0154(13) -0.0054(11) 0.0047(11) -0.0006(11)
S3B 0.0177(6) 0.0316(7) 0.0150(5) 0.0002(4) 0.0069(4) 0.0020(4)
C4B 0.0193(16) 0.028(4) 0.0140(14) -0.003(3) 0.0028(11) -0.003(3)
C5B 0.0235(15) 0.027(2) 0.0145(9) 0.0011(12) 0.0059(10) -0.0008(12)
C6B 0.0203(15) 0.0288(15) 0.0153(13) 0.0019(11) -0.0003(11) -0.0048(12)
C2D 0.0148(14) 0.0337(16) 0.0154(13) -0.0054(11) 0.0047(11) -0.0006(11)
C3D 0.0177(6) 0.0316(7) 0.0150(5) 0.0002(4) 0.0069(4) 0.0020(4)
C4D 0.0193(16) 0.028(4) 0.0140(14) -0.003(3) 0.0028(11) -0.003(3)
S5D 0.0235(15) 0.027(2) 0.0145(9) 0.0011(12) 0.0059(10) -0.0008(12)
C6D 0.0203(15) 0.0288(15) 0.0153(13) 0.0019(11) -0.0003(11) -0.0048(12)
C7B 0.017(3) 0.026(5) 0.0149(13) -0.003(2) 0.0031(14) -0.004(2)
C8B 0.020(3) 0.025(4) 0.017(2) 0.0022(18) 0.007(2) 0.001(2)
C9B 0.017(3) 0.027(4) 0.0153(18) 0.0009(19) 0.003(2) 0.000(2)
C10B 0.020(5) 0.032(5) 0.020(3) 0.001(2) 0.005(4) 0.005(2)
C11B 0.017(5) 0.042(5) 0.019(4) 0.004(3) 0.007(4) 0.008(3)
C12B 0.027(5) 0.037(6) 0.019(2) 0.005(3) 0.010(3) 0.003(3)
C13B 0.026(6) 0.034(6) 0.0195(18) 0.010(3) 0.004(3) 0.005(3)
C14B 0.021(6) 0.029(5) 0.0221(16) 0.006(3) 0.003(3) 0.003(2)
C15B 0.018(3) 0.027(4) 0.0154(14) -0.001(2) 0.0025(19) -0.001(2)
C16B 0.019(3) 0.024(4) 0.0196(14) -0.001(2) 0.0062(17) 0.003(2)
C7D 0.017(3) 0.026(5) 0.0149(13) -0.003(2) 0.0031(14) -0.004(2)
C8D 0.019(3) 0.024(4) 0.0196(14) -0.001(2) 0.0062(17) 0.003(2)
C9D 0.018(3) 0.027(4) 0.0154(14) -0.001(2) 0.0025(19) -0.001(2)
C10D 0.021(6) 0.029(5) 0.0221(16) 0.006(3) 0.003(3) 0.003(2)
C11D 0.026(6) 0.034(6) 0.0195(18) 0.010(3) 0.004(3) 0.005(3)
C12D 0.027(5) 0.037(6) 0.019(2) 0.005(3) 0.010(3) 0.003(3)
C13D 0.017(5) 0.042(5) 0.019(4) 0.004(3) 0.007(4) 0.008(3)
C14D 0.020(5) 0.032(5) 0.020(3) 0.001(2) 0.005(4) 0.005(2)
C15D 0.017(3) 0.027(4) 0.0153(18) 0.0009(19) 0.003(2) 0.000(2)
C16D 0.020(3) 0.025(4) 0.017(2) 0.0022(18) 0.007(2) 0.001(2)
C17B 0.0290(18) 0.0353(19) 0.0339(18) -0.0039(15) -0.0003(14) 0.0016(15)
C18B 0.039(2) 0.0349(19) 0.040(2) -0.0010(15) 0.0010(16) 0.0105(16)
C19B 0.053(3) 0.043(2) 0.045(2) 0.0062(18) -0.0086(19) 0.0042(19)
C20B 0.103(5) 0.089(4) 0.036(2) -0.006(2) 0.002(3) -0.024(3)
C21B 0.050(3) 0.067(3) 0.078(4) -0.007(3) 0.005(2) -0.009(2)
C22B 0.061(5) 0.035(4) 0.050(3) -0.010(3) 0.003(3) 0.007(3)
C23B 0.072(5) 0.054(4) 0.078(4) -0.010(3) 0.018(3) 0.023(4)
C24B 0.083(5) 0.069(4) 0.040(3) 0.000(3) 0.007(3) 0.002(3)
C22D 0.061(5) 0.035(4) 0.050(3) -0.010(3) 0.003(3) 0.007(3)
C23D 0.072(5) 0.054(4) 0.078(4) -0.010(3) 0.018(3) 0.023(4)
C24D 0.083(5) 0.069(4) 0.040(3) 0.000(3) 0.007(3) 0.002(3)
C25B 0.044(4) 0.034(4) 0.059(5) 0.002(4) -0.016(4) -0.008(3)
C26B 0.042(4) 0.079(5) 0.060(5) 0.001(4) -0.007(3) -0.002(3)
C27B 0.044(4) 0.081(4) 0.061(6) -0.005(4) -0.009(4) -0.011(3)
C28B 0.054(4) 0.051(4) 0.064(4) 0.000(3) -0.005(3) -0.012(3)
C29B 0.043(4) 0.058(5) 0.074(5) 0.005(4) 0.000(3) -0.003(3)
C30B 0.064(8) 0.066(4) 0.085(5) 0.012(5) 0.014(6) 0.008(7)
C31B 0.066(5) 0.078(5) 0.123(6) 0.052(5) 0.034(5) 0.031(4)
C32B 0.086(7) 0.071(6) 0.138(8) 0.026(6) 0.058(7) -0.005(5)
C25D 0.052(10) 0.030(8) 0.054(11) -0.006(8) 0.002(8) -0.007(6)
C26D 0.060(8) 0.055(8) 0.045(8) 0.003(7) 0.004(7) 0.002(6)
C27D 0.044(4) 0.081(4) 0.061(6) -0.005(4) -0.009(4) -0.011(3)
C28D 0.057(10) 0.093(15) 0.092(10) -0.003(11) 0.014(9) -0.009(9)
C29D 0.079(14) 0.070(14) 0.093(11) 0.008(11) 0.023(10) 0.034(12)
C30D 0.064(8) 0.066(4) 0.085(5) 0.012(5) 0.014(6) 0.008(7)
C31D 0.083(8) 0.083(9) 0.111(7) 0.044(8) 0.033(7) 0.034(8)
C32D 0.117(14) 0.097(16) 0.156(18) 0.022(14) 0.072(14) 0.026(13)

loop_
_atom_type_symbol
_atom_type_description
_atom_type_scat_dispersion_real
_atom_type_scat_dispersion_imag
_atom_type_scat_source
C C 0.0181 0.0091 'International Tables Vol C Tables 4.2.6.8 and 6.1.1.4'
H H 0.0000 0.0000 'International Tables Vol C Tables 4.2.6.8 and 6.1.1.4'
S S 0.3331 0.5567 'International Tables Vol C Tables 4.2.6.8 and 6.1.1.4'
Si Si 0.2541 0.3302 'International Tables Vol C Tables 4.2.6.8 and 6.1.1.4'

loop_
_geom_angle_atom_site_label_1
_geom_angle_atom_site_label_2
_geom_angle_atom_site_label_3
_geom_angle
_geom_angle_site_symmetry_1
_geom_angle_site_symmetry_3
C18A Si1A C25A 107.35(18) . .
C18A Si1A C19A 107.71(16) . .
C25A Si1A C19A 112.5(2) . .
C18A Si1A C22A 107.99(17) . .
C25A Si1A C22A 110.8(2) . .
C19A Si1A C22A 110.31(17) . .
C2A C1A C6A 117.4(3) . 2_666
C2C C1A C17A 121.5(3) . .
C2A C1A C17A 121.5(3) . .
C6A C1A C17A 121.1(3) 2_666 .
C1A C2A C6A 121.7(3) . .
C1A C2A S3A 122.3(2) . .
C6A C2A S3A 116.1(2) . .
C2A S3A C4A 89.5(3) . .
C5A C4A C7A 127.6(12) . .
C5A C4A S3A 111.6(6) . .
C7A C4A S3A 120.7(10) . .
C4A C5A C6A 116.5(7) . .
C4A C5A H5A 121.8 . .
C6A C5A H5A 121.8 . .
C1A C6A C2A 121.0(3) 2_666 .
C1A C6A C5A 132.7(3) 2_666 .
C2A C6A C5A 106.3(3) . .
C1A C2C C6C 121.7(3) . .
C1A C2C C3C 138.6(5) . .
C6C C2C C3C 99.7(5) . .
C4C C3C C2C 118.8(13) . .
C4C C3C H3C 120.6 . .
C2C C3C H3C 120.6 . .
C3C C4C C7C 127(3) . .
C3C C4C S5C 111.8(12) . .
C7C C4C S5C 121(2) . .
C6C S5C C4C 86.3(7) . .
C1A C6C C2C 121.0(3) 2_666 .
C1A C6C S5C 116.0(3) 2_666 .
C2C C6C S5C 123.0(3) . .
C16A C7A C8A 108.8(3) . .
C16A C7A C4A 123.8(10) . .
C8A C7A C4A 127.4(10) . .
C9A C8A C7A 109.1(4) . .
C9A C8A H8A 125.5 . .
C7A C8A H8A 125.5 . .
C8A C9A C10A 126.3(4) . .
C8A C9A C15A 106.8(3) . .
C10A C9A C15A 126.9(4) . .
C11A C10A C9A 128.7(5) . .
C11A C10A H10A 115.7 . .
C9A C10A H10A 115.7 . .
C12A C11A C10A 129.1(5) . .
C12A C11A H11A 115.5 . .
C10A C11A H11A 115.5 . .
C11A C12A C13A 130.5(5) . .
C11A C12A H12A 114.7 . .
C13A C12A H12A 114.7 . .
C12A C13A C14A 127.9(5) . .
C12A C13A H13A 116.1 . .
C14A C13A H13A 116.1 . .
C15A C14A C13A 128.8(5) . .
C15A C14A H14A 115.6 . .
C13A C14A H14A 115.6 . .
C14A C15A C16A 125.2(4) . .
C14A C15A C9A 128.0(4) . .
C16A C15A C9A 106.7(3) . .
C7A C16A C15A 108.6(4) . .
C7A C16A H16A 125.7 . .
C15A C16A H16A 125.7 . .
C8C C7C C16C 108.8(4) . .
C8C C7C C4C 127.0(17) . .
C16C C7C C4C 124.2(17) . .
C7C C8C C9C 108.5(4) . .
C7C C8C H8C 125.8 . .
C9C C8C H8C 125.8 . .
C10C C9C C8C 125.2(6) . .
C10C C9C C15C 127.9(5) . .
C8C C9C C15C 106.9(4) . .
C11C C10C C9C 128.5(7) . .
C11C C10C H10C 115.8 . .
C9C C10C H10C 115.8 . .
C12C C11C C10C 128.2(7) . .
C12C C11C H11C 115.9 . .
C10C C11C H11C 115.9 . .
C13C C12C C11C 130.8(6) . .
C13C C12C H12C 114.6 . .
C11C C12C H12C 114.6 . .
C12C C13C C14C 128.6(7) . .
C12C C13C H13C 115.7 . .
C14C C13C H13C 115.7 . .
C13C C14C C15C 128.6(7) . .
C13C C14C H14C 115.7 . .
C15C C14C H14C 115.7 . .
C16C C15C C14C 126.0(6) . .
C16C C15C C9C 106.7(4) . .
C14C C15C C9C 127.3(5) . .
C15C C16C C7C 109.1(4) . .
C15C C16C H16C 125.5 . .
C7C C16C H16C 125.5 . .
C18A C17A C1A 177.5(4) . .
C17A C18A Si1A 177.8(4) . .
C21A C19A C20A 109.9(3) . .
C21A C19A Si1A 110.9(2) . .
C20A C19A Si1A 112.5(3) . .
C21A C19A H19A 107.8 . .
C20A C19A H19A 107.8 . .
Si1A C19A H19A 107.8 . .
C19A C20A H20A 109.5 . .
C19A C20A H20B 109.5 . .
H20A C20A H20B 109.5 . .
C19A C20A H20C 109.5 . .
H20A C20A H20C 109.5 . .
H20B C20A H20C 109.5 . .
C19A C21A H21A 109.5 . .
C19A C21A H21B 109.5 . .
H21A C21A H21B 109.5 . .
C19A C21A H21C 109.5 . .
H21A C21A H21C 109.5 . .
H21B C21A H21C 109.5 . .
C24A C22A C23A 111.9(3) . .
C24A C22A Si1A 112.0(3) . .
C23A C22A Si1A 109.8(3) . .
C24A C22A H22A 107.7 . .
C23A C22A H22A 107.7 . .
Si1A C22A H22A 107.7 . .
C22A C23A H23A 109.5 . .
C22A C23A H23B 109.5 . .
H23A C23A H23B 109.5 . .
C22A C23A H23C 109.5 . .
H23A C23A H23C 109.5 . .
H23B C23A H23C 109.5 . .
C22A C24A H24A 109.5 . .
C22A C24A H24B 109.5 . .
H24A C24A H24B 109.5 . .
C22A C24A H24C 109.5 . .
H24A C24A H24C 109.5 . .
H24B C24A H24C 109.5 . .
C26A C25A Si1A 117.3(3) . .
C26A C25A H25A 108.0 . .
Si1A C25A H25A 108.0 . .
C26A C25A H25B 108.0 . .
Si1A C25A H25B 108.0 . .
H25A C25A H25B 107.2 . .
C25A C26A C27A 117.4(4) . .
C25A C26A H26A 108.0 . .
C27A C26A H26A 108.0 . .
C25A C26A H26B 108.0 . .
C27A C26A H26B 108.0 . .
H26A C26A H26B 107.2 . .
C26A C27A C28A 116.3(4) . .
C26A C27A H27A 108.2 . .
C28A C27A H27A 108.2 . .
C26A C27A H27B 108.2 . .
C28A C27A H27B 108.2 . .
H27A C27A H27B 107.4 . .
C29A C28A C27A 116.3(5) . .
C29A C28A H28A 108.2 . .
C27A C28A H28A 108.2 . .
C29A C28A H28B 108.2 . .
C27A C28A H28B 108.2 . .
H28A C28A H28B 107.4 . .
C28A C29A C30A 117.2(5) . .
C28A C29A H29A 108.0 . .
C30A C29A H29A 108.0 . .
C28A C29A H29B 108.0 . .
C30A C29A H29B 108.0 . .
H29A C29A H29B 107.2 . .
C29A C30A C31A 115.4(5) . .
C29A C30A H30A 108.4 . .
C31A C30A H30A 108.4 . .
C29A C30A H30B 108.4 . .
C31A C30A H30B 108.4 . .
H30A C30A H30B 107.5 . .
C32A C31A C30A 113.9(6) . .
C32A C31A H31A 108.8 . .
C30A C31A H31A 108.8 . .
C32A C31A H31B 108.8 . .
C30A C31A H31B 108.8 . .
H31A C31A H31B 107.7 . .
C31A C32A H32A 109.5 . .
C31A C32A H32B 109.5 . .
H32A C32A H32B 109.5 . .
C31A C32A H32C 109.5 . .
H32A C32A H32C 109.5 . .
H32B C32A H32C 109.5 . .
C18B Si1B C25D 106.3(6) . .
C18B Si1B C25B 106.0(3) . .
C18B Si1B C19B 107.73(18) . .
C25D Si1B C19B 125.4(7) . .
C25B Si1B C19B 108.7(3) . .
C18B Si1B C22D 112.3(5) . .
C25D Si1B C22D 83.6(7) . .
C19B Si1B C22D 119.6(6) . .
C18B Si1B C22B 106.8(3) . .
C25B Si1B C22B 121.0(4) . .
C19B Si1B C22B 106.1(3) . .
C6B C1B C2B 117.7(3) 2_665 .
C6B C1B C17B 120.5(3) 2_665 .
C2B C1B C17B 121.8(3) . .
C2D C1B C17B 121.8(3) . .
C1B C2B C6B 121.3(3) . .
C1B C2B S3B 121.3(2) . .
C6B C2B S3B 117.3(2) . .
C2B S3B C4B 89.0(3) . .
C5B C4B C7B 132.0(12) . .
C5B C4B S3B 112.0(5) . .
C7B C4B S3B 116.(1) . .
C4B C5B C6B 116.1(7) . .
C4B C5B H5B 121.9 . .
C6B C5B H5B 121.9 . .
C1B C6B C2B 120.9(3) 2_665 .
C1B C6B C5B 133.6(3) 2_665 .
C2B C6B C5B 105.5(3) . .
C1B C2D C6D 121.3(3) . .
C1B C2D C3D 140.5(5) . .
C6D C2D C3D 98.2(5) . .
C4D C3D C2D 119.2(12) . .
C4D C3D H3D 120.4 . .
C2D C3D H3D 120.4 . .
C3D C4D C7D 132(2) . .
C3D C4D S5D 112.2(11) . .
C7D C4D S5D 116(2) . .
C6D S5D C4D 85.9(7) . .
C1B C6D C2D 120.9(3) 2_665 .
C1B C6D S5D 114.6(3) 2_665 .
C2D C6D S5D 124.5(3) . .
C8B C7B C16B 108.8(3) . .
C8B C7B C4B 126.0(11) . .
C16B C7B C4B 125.2(11) . .
C9B C8B C7B 108.8(3) . .
C9B C8B H8B 125.6 . .
C7B C8B H8B 125.6 . .
C10B C9B C8B 125.0(4) . .
C10B C9B C15B 128.5(4) . .
C8B C9B C15B 106.5(3) . .
C9B C10B C11B 128.0(4) . .
C9B C10B H10B 116.0 . .
C11B C10B H10B 116.0 . .
C10B C11B C12B 128.7(4) . .
C10B C11B H11B 115.6 . .
C12B C11B H11B 115.6 . .
C13B C12B C11B 130.4(4) . .
C13B C12B H12B 114.8 . .
C11B C12B H12B 114.8 . .
C12B C13B C14B 129.0(4) . .
C12B C13B H13B 115.5 . .
C14B C13B H13B 115.5 . .
C13B C14B C15B 128.5(4) . .
C13B C14B H14B 115.8 . .
C15B C14B H14B 115.8 . .
C16B C15B C14B 126.2(4) . .
C16B C15B C9B 106.9(3) . .
C14B C15B C9B 126.8(4) . .
C15B C16B C7B 108.9(3) . .
C15B C16B H16B 125.5 . .
C7B C16B H16B 125.5 . .
C16D C7D C8D 108.8(4) . .
C16D C7D C4D 123.4(18) . .
C8D C7D C4D 127.7(19) . .
C9D C8D C7D 108.9(4) . .
C9D C8D H8D 125.6 . .
C7D C8D H8D 125.6 . .
C8D C9D C10D 126.2(5) . .
C8D C9D C15D 107.0(4) . .
C10D C9D C15D 126.7(5) . .
C11D C10D C9D 128.6(6) . .
C11D C10D H10D 115.7 . .
C9D C10D H10D 115.7 . .
C12D C11D C10D 128.9(6) . .
C12D C11D H11D 115.5 . .
C10D C11D H11D 115.5 . .
C11D C12D C13D 130.5(6) . .
C11D C12D H12D 114.8 . .
C13D C12D H12D 114.8 . .
C12D C13D C14D 128.7(6) . .
C12D C13D H13D 115.7 . .
C14D C13D H13D 115.7 . .
C15D C14D C13D 128.0(6) . .
C15D C14D H14D 116.0 . .
C13D C14D H14D 116.0 . .
C14D C15D C16D 125.0(5) . .
C14D C15D C9D 128.5(5) . .
C16D C15D C9D 106.5(4) . .
C15D C16D C7D 108.8(4) . .
C15D C16D H16D 125.6 . .
C7D C16D H16D 125.6 . .
C18B C17B C1B 177.8(4) . .
C17B C18B Si1B 175.3(4) . .
C20B C19B C21B 109.8(4) . .
C20B C19B Si1B 111.6(4) . .
C21B C19B Si1B 111.4(3) . .
C20B C19B H19B 108.0 . .
C21B C19B H19B 108.0 . .
Si1B C19B H19B 108.0 . .
C19B C20B H20D 109.5 . .
C19B C20B H20E 109.5 . .
H20D C20B H20E 109.5 . .
C19B C20B H20F 109.5 . .
H20D C20B H20F 109.5 . .
H20E C20B H20F 109.5 . .
C19B C21B H21D 109.5 . .
C19B C21B H21E 109.5 . .
H21D C21B H21E 109.5 . .
C19B C21B H21F 109.5 . .
H21D C21B H21F 109.5 . .
H21E C21B H21F 109.5 . .
C24B C22B C23B 109.4(11) . .
C24B C22B Si1B 114.0(5) . .
C23B C22B Si1B 109.4(11) . .
C24B C22B H22B 108.0 . .
C23B C22B H22B 108.0 . .
Si1B C22B H22B 108.0 . .
C22B C23B H23D 109.5 . .
C22B C23B H23E 109.5 . .
H23D C23B H23E 109.5 . .
C22B C23B H23F 109.5 . .
H23D C23B H23F 109.5 . .
H23E C23B H23F 109.5 . .
C22B C24B H24D 109.5 . .
C22B C24B H24E 109.5 . .
H24D C24B H24E 109.5 . .
C22B C24B H24F 109.5 . .
H24D C24B H24F 109.5 . .
H24E C24B H24F 109.5 . .
C24D C22D C23D 113(2) . .
C24D C22D Si1B 109.2(10) . .
C23D C22D Si1B 108(3) . .
C24D C22D H22D 108.6 . .
C23D C22D H22D 108.6 . .
Si1B C22D H22D 108.6 . .
C22D C23D H23G 109.5 . .
C22D C23D H23H 109.5 . .
H23G C23D H23H 109.5 . .
C22D C23D H23I 109.5 . .
H23G C23D H23I 109.5 . .
H23H C23D H23I 109.5 . .
C22D C24D H24G 109.5 . .
C22D C24D H24H 109.5 . .
H24G C24D H24H 109.5 . .
C22D C24D H24I 109.5 . .
H24G C24D H24I 109.5 . .
H24H C24D H24I 109.5 . .
C26B C25B Si1B 115.5(5) . .
C26B C25B H25C 108.4 . .
Si1B C25B H25C 108.4 . .
C26B C25B H25D 108.4 . .
Si1B C25B H25D 108.4 . .
H25C C25B H25D 107.5 . .
C27B C26B C25B 117.2(7) . .
C27B C26B H26C 108.0 . .
C25B C26B H26C 108.0 . .
C27B C26B H26D 108.0 . .
C25B C26B H26D 108.0 . .
H26C C26B H26D 107.2 . .
C26B C27B C28B 113.3(7) . .
C26B C27B H27C 108.9 . .
C28B C27B H27C 108.9 . .
C26B C27B H27D 108.9 . .
C28B C27B H27D 108.9 . .
H27C C27B H27D 107.7 . .
C29B C28B C27B 111.6(6) . .
C29B C28B H28C 109.3 . .
C27B C28B H28C 109.3 . .
C29B C28B H28D 109.3 . .
C27B C28B H28D 109.3 . .
H28C C28B H28D 108.0 . .
C28B C29B C30B 113.2(8) . .
C28B C29B H29C 108.9 . .
C30B C29B H29C 108.9 . .
C28B C29B H29D 108.9 . .
C30B C29B H29D 108.9 . .
H29C C29B H29D 107.8 . .
C31B C30B C29B 112.1(13) . .
C31B C30B H30C 109.2 . .
C29B C30B H30C 109.2 . .
C31B C30B H30D 109.2 . .
C29B C30B H30D 109.2 . .
H30C C30B H30D 107.9 . .
C30B C31B C32B 107.9(9) . .
C30B C31B H31C 110.1 . .
C32B C31B H31C 110.1 . .
C30B C31B H31D 110.1 . .
C32B C31B H31D 110.1 . .
H31C C31B H31D 108.4 . .
C31B C32B H32D 109.5 . .
C31B C32B H32E 109.5 . .
H32D C32B H32E 109.5 . .
C31B C32B H32F 109.5 . .
H32D C32B H32F 109.5 . .
H32E C32B H32F 109.5 . .
C26D C25D Si1B 113.5(10) . .
C26D C25D H25E 108.9 . .
Si1B C25D H25E 108.9 . .
C26D C25D H25F 108.9 . .
Si1B C25D H25F 108.9 . .
H25E C25D H25F 107.7 . .
C27D C26D C25D 113.4(12) . .
C27D C26D H26E 108.9 . .
C25D C26D H26E 108.9 . .
C27D C26D H26F 108.9 . .
C25D C26D H26F 108.9 . .
H26E C26D H26F 107.7 . .
C26D C27D C28D 117.6(19) . .
C26D C27D H27E 107.9 . .
C28D C27D H27E 107.9 . .
C26D C27D H27F 107.9 . .
C28D C27D H27F 107.9 . .
H27E C27D H27F 107.2 . .
C29D C28D C27D 103.8(17) . .
C29D C28D H28E 111.0 . .
C27D C28D H28E 111.0 . .
C29D C28D H28F 111.0 . .
C27D C28D H28F 111.0 . .
H28E C28D H28F 109.0 . .
C30D C29D C28D 112.7(16) . .
C30D C29D H29E 109.1 . .
C28D C29D H29E 109.1 . .
C30D C29D H29F 109.1 . .
C28D C29D H29F 109.1 . .
H29E C29D H29F 107.8 . .
C29D C30D C31D 117(2) . .
C29D C30D H30E 108.1 . .
C31D C30D H30E 108.1 . .
C29D C30D H30F 108.1 . .
C31D C30D H30F 108.1 . .
H30E C30D H30F 107.3 . .
C30D C31D C32D 98.7(17) . .
C30D C31D H31E 112.0 . .
C32D C31D H31E 112.0 . .
C30D C31D H31F 112.0 . .
C32D C31D H31F 112.0 . .
H31E C31D H31F 109.7 . .
C31D C32D H32G 109.5 . .
C31D C32D H32H 109.5 . .
H32G C32D H32H 109.5 . .
C31D C32D H32I 109.5 . .
H32G C32D H32I 109.5 . .
H32H C32D H32I 109.5 . .

loop_
_geom_bond_atom_site_label_1
_geom_bond_atom_site_label_2
_geom_bond_distance
_geom_bond_site_symmetry_2
Si1A C18A 1.838(3) .
Si1A C25A 1.854(4) .
Si1A C19A 1.882(3) .
Si1A C22A 1.897(4) .
C1A C2C 1.399(4) .
C1A C2A 1.399(4) .
C1A C6A 1.400(4) 2_666
C1A C17A 1.433(4) .
C2A C6A 1.414(4) .
C2A S3A 1.723(3) .
S3A C4A 1.771(14) .
C4A C5A 1.342(15) .
C4A C7A 1.452(11) .
C5A C6A 1.458(8) .
C5A H5A 0.9500 .
C2C C6C 1.414(4) .
C2C C3C 1.491(11) .
C3C C4C 1.34(3) .
C3C H3C 0.9500 .
C4C C7C 1.45(2) .
C4C S5C 1.78(3) .
S5C C6C 1.708(4) .
C7A C16A 1.404(5) .
C7A C8A 1.413(5) .
C8A C9A 1.388(5) .
C8A H8A 0.9500 .
C9A C10A 1.396(5) .
C9A C15A 1.484(6) .
C10A C11A 1.386(6) .
C10A H10A 0.9500 .
C11A C12A 1.382(8) .
C11A H11A 0.9500 .
C12A C13A 1.392(8) .
C12A H12A 0.9500 .
C13A C14A 1.393(6) .
C13A H13A 0.9500 .
C14A C15A 1.392(5) .
C14A H14A 0.9500 .
C15A C16A 1.405(5) .
C16A H16A 0.9500 .
C7C C8C 1.403(5) .
C7C C16C 1.413(5) .
C8C C9C 1.404(5) .
C8C H8C 0.9500 .
C9C C10C 1.393(6) .
C9C C15C 1.483(6) .
C10C C11C 1.392(7) .
C10C H10C 0.9500 .
C11C C12C 1.391(8) .
C11C H11C 0.9500 .
C12C C13C 1.382(8) .
C12C H12C 0.9500 .
C13C C14C 1.388(7) .
C13C H13C 0.9500 .
C14C C15C 1.397(6) .
C14C H14C 0.9500 .
C15C C16C 1.389(5) .
C16C H16C 0.9500 .
C17A C18A 1.195(5) .
C19A C21A 1.531(5) .
C19A C20A 1.533(5) .
C19A H19A 1.0000 .
C20A H20A 0.9800 .
C20A H20B 0.9800 .
C20A H20C 0.9800 .
C21A H21A 0.9800 .
C21A H21B 0.9800 .
C21A H21C 0.9800 .
C22A C24A 1.529(5) .
C22A C23A 1.535(5) .
C22A H22A 1.0000 .
C23A H23A 0.9800 .
C23A H23B 0.9800 .
C23A H23C 0.9800 .
C24A H24A 0.9800 .
C24A H24B 0.9800 .
C24A H24C 0.9800 .
C25A C26A 1.488(7) .
C25A H25A 0.9900 .
C25A H25B 0.9900 .
C26A C27A 1.514(7) .
C26A H26A 0.9900 .
C26A H26B 0.9900 .
C27A C28A 1.521(7) .
C27A H27A 0.9900 .
C27A H27B 0.9900 .
C28A C29A 1.461(7) .
C28A H28A 0.9900 .
C28A H28B 0.9900 .
C29A C30A 1.483(7) .
C29A H29A 0.9900 .
C29A H29B 0.9900 .
C30A C31A 1.525(8) .
C30A H30A 0.9900 .
C30A H30B 0.9900 .
C31A C32A 1.462(8) .
C31A H31A 0.9900 .
C31A H31B 0.9900 .
C32A H32A 0.9800 .
C32A H32B 0.9800 .
C32A H32C 0.9800 .
Si1B C18B 1.834(4) .
Si1B C25D 1.869(9) .
Si1B C25B 1.877(6) .
Si1B C19B 1.882(4) .
Si1B C22D 1.882(9) .
Si1B C22B 1.905(6) .
C1B C6B 1.396(4) 2_665
C1B C2B 1.403(4) .
C1B C2D 1.403(4) .
C1B C17B 1.435(5) .
C2B C6B 1.412(4) .
C2B S3B 1.718(3) .
S3B C4B 1.758(14) .
C4B C5B 1.358(14) .
C4B C7B 1.458(12) .
C5B C6B 1.456(6) .
C5B H5B 0.9500 .
C2D C6D 1.412(4) .
C2D C3D 1.497(10) .
C3D C4D 1.36(2) .
C3D H3D 0.9500 .
C4D C7D 1.44(2) .
C4D S5D 1.76(3) .
S5D C6D 1.715(4) .
C7B C8B 1.409(5) .
C7B C16B 1.412(5) .
C8B C9B 1.401(5) .
C8B H8B 0.9500 .
C9B C10B 1.392(5) .
C9B C15B 1.491(5) .
C10B C11B 1.392(5) .
C10B H10B 0.9500 .
C11B C12B 1.393(6) .
C11B H11B 0.9500 .
C12B C13B 1.381(6) .
C12B H12B 0.9500 .
C13B C14B 1.394(5) .
C13B H13B 0.9500 .
C14B C15B 1.400(5) .
C14B H14B 0.9500 .
C15B C16B 1.391(5) .
C16B H16B 0.9500 .
C7D C16D 1.409(5) .
C7D C8D 1.412(5) .
C8D C9D 1.390(5) .
C8D H8D 0.9500 .
C9D C10D 1.399(5) .
C9D C15D 1.490(6) .
C10D C11D 1.393(6) .
C10D H10D 0.9500 .
C11D C12D 1.380(7) .
C11D H11D 0.9500 .
C12D C13D 1.393(7) .
C12D H12D 0.9500 .
C13D C14D 1.393(6) .
C13D H13D 0.9500 .
C14D C15D 1.392(5) .
C14D H14D 0.9500 .
C15D C16D 1.401(5) .
C16D H16D 0.9500 .
C17B C18B 1.195(5) .
C19B C20B 1.532(7) .
C19B C21B 1.538(7) .
C19B H19B 1.0000 .
C20B H20D 0.9800 .
C20B H20E 0.9800 .
C20B H20F 0.9800 .
C21B H21D 0.9800 .
C21B H21E 0.9800 .
C21B H21F 0.9800 .
C22B C24B 1.533(8) .
C22B C23B 1.536(10) .
C22B H22B 1.0000 .
C23B H23D 0.9800 .
C23B H23E 0.9800 .
C23B H23F 0.9800 .
C24B H24D 0.9800 .
C24B H24E 0.9800 .
C24B H24F 0.9800 .
C22D C24D 1.499(16) .
C22D C23D 1.534(17) .
C22D H22D 1.0000 .
C23D H23G 0.9800 .
C23D H23H 0.9800 .
C23D H23I 0.9800 .
C24D H24G 0.9800 .
C24D H24H 0.9800 .
C24D H24I 0.9800 .
C25B C26B 1.557(8) .
C25B H25C 0.9900 .
C25B H25D 0.9900 .
C26B C27B 1.524(10) .
C26B H26C 0.9900 .
C26B H26D 0.9900 .
C27B C28B 1.564(10) .
C27B H27C 0.9900 .
C27B H27D 0.9900 .
C28B C29B 1.516(10) .
C28B H28C 0.9900 .
C28B H28D 0.9900 .
C29B C30B 1.524(13) .
C29B H29C 0.9900 .
C29B H29D 0.9900 .
C30B C31B 1.513(14) .
C30B H30C 0.9900 .
C30B H30D 0.9900 .
C31B C32B 1.661(12) .
C31B H31C 0.9900 .
C31B H31D 0.9900 .
C32B H32D 0.9800 .
C32B H32E 0.9800 .
C32B H32F 0.9800 .
C25D C26D 1.560(15) .
C25D H25E 0.9900 .
C25D H25F 0.9900 .
C26D C27D 1.518(17) .
C26D H26E 0.9900 .
C26D H26F 0.9900 .
C27D C28D 1.575(18) .
C27D H27E 0.9900 .
C27D H27F 0.9900 .
C28D C29D 1.517(17) .
C28D H28E 0.9900 .
C28D H28F 0.9900 .
C29D C30D 1.502(18) .
C29D H29E 0.9900 .
C29D H29F 0.9900 .
C30D C31D 1.51(2) .
C30D H30E 0.9900 .
C30D H30F 0.9900 .
C31D C32D 1.713(18) .
C31D H31E 0.9900 .
C31D H31F 0.9900 .
C32D H32G 0.9800 .
C32D H32H 0.9800 .
C32D H32I 0.9800 .

loop_
_geom_torsion_atom_site_label_1
_geom_torsion_atom_site_label_2
_geom_torsion_atom_site_label_3
_geom_torsion_atom_site_label_4
_geom_torsion
_geom_torsion_site_symmetry_1
_geom_torsion_site_symmetry_4
C6A C1A C2A C6A 0.7(5) 2_666 .
C17A C1A C2A C6A -178.2(3) . .
C6A C1A C2A S3A 179.6(2) 2_666 .
C17A C1A C2A S3A 0.7(4) . .
C1A C2A S3A C4A 179(2) . .
C6A C2A S3A C4A -2(2) . .
C2A S3A C4A C5A 2(4) . .
C2A S3A C4A C7A 180(5) . .
C7A C4A C5A C6A -180(4) . .
S3A C4A C5A C6A -3(5) . .
C1A C2A C6A C1A -0.7(5) . 2_666
S3A C2A C6A C1A -179.6(2) . 2_666
C1A C2A C6A C5A 179.5(4) . .
S3A C2A C6A C5A 0.6(4) . .
C4A C5A C6A C1A -178(3) . 2_666
C4A C5A C6A C2A 1(3) . .
C17A C1A C2C C6C -178.2(3) . .
C17A C1A C2C C3C 3.6(10) . .
C1A C2C C3C C4C -178(8) . .
C6C C2C C3C C4C 4(8) . .
C2C C3C C4C C7C -178(9) . .
C2C C3C C4C S5C -6(12) . .
C3C C4C S5C C6C 5(9) . .
C7C C4C S5C C6C 178(11) . .
C1A C2C C6C C1A -0.7(5) . 2_666
C3C C2C C6C C1A 178.1(6) . 2_666
C1A C2C C6C S5C -178.1(3) . .
C3C C2C C6C S5C 0.7(6) . .
C4C S5C C6C C1A 179(5) . 2_666
C4C S5C C6C C2C -3(5) . .
C5A C4A C7A C16A -180(4) . .
S3A C4A C7A C16A 3(6) . .
C5A C4A C7A C8A -1(8) . .
S3A C4A C7A C8A -178(2) . .
C16A C7A C8A C9A 1.3(9) . .
C4A C7A C8A C9A -177(4) . .
C7A C8A C9A C10A -178.8(13) . .
C7A C8A C9A C15A -0.8(8) . .
C8A C9A C10A C11A -178.4(14) . .
C15A C9A C10A C11A 4(2) . .
C9A C10A C11A C12A -2(3) . .
C10A C11A C12A C13A 0(3) . .
C11A C12A C13A C14A -1(3) . .
C12A C13A C14A C15A 2(3) . .
C13A C14A C15A C16A 178.5(13) . .
C13A C14A C15A C9A -1(2) . .
C8A C9A C15A C14A 179.8(11) . .
C10A C9A C15A C14A -2.2(19) . .
C8A C9A C15A C16A 0.1(7) . .
C10A C9A C15A C16A 178.0(12) . .
C8A C7A C16A C15A -1.3(9) . .
C4A C7A C16A C15A 178(3) . .
C14A C15A C16A C7A -179.0(11) . .
C9A C15A C16A C7A 0.8(8) . .
C3C C4C C7C C8C -4(18) . .
S5C C4C C7C C8C -175(5) . .
C3C C4C C7C C16C 177(9) . .
S5C C4C C7C C16C 6(14) . .
C16C C7C C8C C9C -0.1(12) . .
C4C C7C C8C C9C -180(8) . .
C7C C8C C9C C10C -179.9(18) . .
C7C C8C C9C C15C 1.(1) . .
C8C C9C C10C C11C 179(2) . .
C15C C9C C10C C11C -2(4) . .
C9C C10C C11C C12C 1(5) . .
C10C C11C C12C C13C 0(5) . .
C11C C12C C13C C14C -1(5) . .
C12C C13C C14C C15C 0(5) . .
C13C C14C C15C C16C -178(2) . .
C13C C14C C15C C9C 0(4) . .
C10C C9C C15C C16C 179.4(18) . .
C8C C9C C15C C16C -1.5(11) . .
C10C C9C C15C C14C 2(3) . .
C8C C9C C15C C14C -179.4(18) . .
C14C C15C C16C C7C 179(2) . .
C9C C15C C16C C7C 1.5(14) . .
C8C C7C C16C C15C -0.9(14) . .
C4C C7C C16C C15C 179(8) . .
C18A Si1A C19A C21A 69.7(3) . .
C25A Si1A C19A C21A -172.2(3) . .
C22A Si1A C19A C21A -48.0(3) . .
C18A Si1A C19A C20A -53.9(3) . .
C25A Si1A C19A C20A 64.2(3) . .
C22A Si1A C19A C20A -171.6(3) . .
C18A Si1A C22A C24A 56.6(3) . .
C25A Si1A C22A C24A -60.7(4) . .
C19A Si1A C22A C24A 174.0(3) . .
C18A Si1A C22A C23A -178.5(3) . .
C25A Si1A C22A C23A 64.2(3) . .
C19A Si1A C22A C23A -61.0(3) . .
C18A Si1A C25A C26A 36.4(4) . .
C19A Si1A C25A C26A -81.9(4) . .
C22A Si1A C25A C26A 154.1(4) . .
Si1A C25A C26A C27A 180.0(4) . .
C25A C26A C27A C28A -176.9(5) . .
C26A C27A C28A C29A -178.9(5) . .
C27A C28A C29A C30A -172.3(5) . .
C28A C29A C30A C31A -171.6(5) . .
C29A C30A C31A C32A -178.1(5) . .
C6B C1B C2B C6B 0.5(5) 2_665 .
C17B C1B C2B C6B -178.5(3) . .
C6B C1B C2B S3B 179.5(2) 2_665 .
C17B C1B C2B S3B 0.5(4) . .
C1B C2B S3B C4B -179.6(19) . .
C6B C2B S3B C4B -0.6(19) . .
C2B S3B C4B C5B 1(3) . .
C2B S3B C4B C7B -179(4) . .
C7B C4B C5B C6B 179(4) . .
S3B C4B C5B C6B -1(4) . .
C1B C2B C6B C1B -0.5(5) . 2_665
S3B C2B C6B C1B -179.5(2) . 2_665
C1B C2B C6B C5B 179.4(4) . .
S3B C2B C6B C5B 0.4(4) . .
C4B C5B C6B C1B -180(3) . 2_665
C4B C5B C6B C2B 0(3) . .
C17B C1B C2D C6D -178.5(3) . .
C17B C1B C2D C3D 1.9(9) . .
C1B C2D C3D C4D 179(7) . .
C6D C2D C3D C4D 0(7) . .
C2D C3D C4D C7D 180(9) . .
C2D C3D C4D S5D (1) . .
C3D C4D S5D C6D 1(8) . .
C7D C4D S5D C6D -179(9) . .
C1B C2D C6D C1B -0.5(5) . 2_665
C3D C2D C6D C1B 179.2(5) . 2_665
C1B C2D C6D S5D -178.8(3) . .
C3D C2D C6D S5D 0.9(6) . .
C4D S5D C6D C1B -179(4) . 2_665
C4D S5D C6D C2D -1(4) . .
C5B C4B C7B C8B -175(4) . .
S3B C4B C7B C8B 5(5) . .
C5B C4B C7B C16B 4(7) . .
S3B C4B C7B C16B -176.5(19) . .
C16B C7B C8B C9B 0.4(9) . .
C4B C7B C8B C9B 179(3) . .
C7B C8B C9B C10B -179.1(14) . .
C7B C8B C9B C15B 0.2(8) . .
C8B C9B C10B C11B 177.9(14) . .
C15B C9B C10B C11B -1(3) . .
C9B C10B C11B C12B 4(3) . .
C10B C11B C12B C13B -2(3) . .
C11B C12B C13B C14B 0(3) . .
C12B C13B C14B C15B 0(3) . .
C13B C14B C15B C16B -178.6(15) . .
C13B C14B C15B C9B 2(3) . .
C10B C9B C15B C16B 178.6(13) . .
C8B C9B C15B C16B -0.7(7) . .
C10B C9B C15B C14B -2(2) . .
C8B C9B C15B C14B 179.0(12) . .
C14B C15B C16B C7B -178.7(13) . .
C9B C15B C16B C7B 0.9(8) . .
C8B C7B C16B C15B -0.8(9) . .
C4B C7B C16B C15B -180(3) . .
C3D C4D C7D C16D 2(16) . .
S5D C4D C7D C16D -179(4) . .
C3D C4D C7D C8D -175(9) . .
S5D C4D C7D C8D 5(12) . .
C16D C7D C8D C9D 2.0(12) . .
C4D C7D C8D C9D 179(7) . .
C7D C8D C9D C10D -178(2) . .
C7D C8D C9D C15D -0.8(10) . .
C8D C9D C10D C11D -178(2) . .
C15D C9D C10D C11D 5(4) . .
C9D C10D C11D C12D -2(5) . .
C10D C11D C12D C13D -2(5) . .
C11D C12D C13D C14D 3(5) . .
C12D C13D C14D C15D 0(5) . .
C13D C14D C15D C16D -180(2) . .
C13D C14D C15D C9D 1(4) . .
C8D C9D C15D C14D 179(2) . .
C10D C9D C15D C14D -4(3) . .
C8D C9D C15D C16D -0.6(11) . .
C10D C9D C15D C16D 176.6(19) . .
C14D C15D C16D C7D -178(2) . .
C9D C15D C16D C7D 1.7(13) . .
C8D C7D C16D C15D -2.3(14) . .
C4D C7D C16D C15D -180(7) . .
C18B Si1B C19B C20B -55.3(4) . .
C25D Si1B C19B C20B 70.7(7) . .
C25B Si1B C19B C20B 59.0(5) . .
C22D Si1B C19B C20B 174.9(6) . .
C22B Si1B C19B C20B -169.5(4) . .
C18B Si1B C19B C21B 67.8(4) . .
C25D Si1B C19B C21B -166.2(7) . .
C25B Si1B C19B C21B -177.8(4) . .
C22D Si1B C19B C21B -61.9(7) . .
C22B Si1B C19B C21B -46.3(4) . .
C18B Si1B C22D C24D -36.7(15) . .
C25D Si1B C22D C24D -141.7(15) . .
C19B Si1B C22D C24D 90.9(13) . .
C18B Si1B C22D C23D -160(3) . .
C25D Si1B C22D C23D 95(3) . .
C19B Si1B C22D C23D -33(3) . .
C18B Si1B C25B C26B -42.5(7) . .
C19B Si1B C25B C26B -158.0(6) . .
C22B Si1B C25B C26B 79.1(7) . .
Si1B C25B C26B C27B 173.2(7) . .
C25B C26B C27B C28B -63.5(13) . .
C26B C27B C28B C29B 179.6(8) . .
C27B C28B C29B C30B -179.5(9) . .
C28B C29B C30B C31B 179.8(8) . .
C29B C30B C31B C32B -173.7(9) . .
C18B Si1B C25D C26D 49.5(15) . .
C19B Si1B C25D C26D -77.1(15) . .
C22D Si1B C25D C26D 161.0(15) . .
Si1B C25D C26D C27D -172.8(18) . .
C25D C26D C27D C28D 169(2) . .
C26D C27D C28D C29D 83(3) . .
C27D C28D C29D C30D 167(3) . .
C28D C29D C30D C31D 177(3) . .
C29D C30D C31D C32D 161(4) . .
